data_2311068
loop_
_publ_author_name
'Ringertz, H.'

_publ_section_title
;
 Further refinement of the triuret structure
;
_journal_name_full 'Acta Crystallographica (1,1948-23,1967)'
_journal_page_first 932
_journal_page_last 934
_journal_volume 20
_journal_year 1966
_chemical_formula_sum 'C3 H6 N4 O3'
_chemical_name_systematic '(N H2) (C O) (N H) (C O) (N H) (C O) (N H2)'
_space_group_IT_number 15
_symmetry_space_group_name_Hall '-C 2yc'
_symmetry_space_group_name_H-M 'C 1 2/c 1'
_cell_angle_alpha 90
_cell_angle_beta 119.83
_cell_angle_gamma 90
_cell_formula_units_Z 8
_cell_length_a 7.209
_cell_length_b 7.143
_cell_length_c 24.836
_cell_volume 1109.454
_citation_journal_id_ASTM ACCRA9
_cod_data_source_file Ringertz_ACCRA9_1966_1764.cif
_cod_data_source_block C3H6N4O3
_cod_database_code 2311068

loop_
_symmetry_equiv_pos_as_xyz
x,y,z
-x,y,-z+1/2
-x,-y,-z
x,-y,z-1/2
x+1/2,y+1/2,z
-x+1/2,y+1/2,-z+1/2
-x+1/2,-y+1/2,-z
x+1/2,-y+1/2,z-1/2

loop_
_atom_site_label
_atom_site_type_symbol
_atom_site_fract_x
_atom_site_fract_y
_atom_site_fract_z
_atom_site_occupancy
_atom_site_U_iso_or_equiv
C3 C+4 0.24486 0.09836 0.20595 1 0.0
N1 N-3 0.29948 0.50297 0.03301 1 0.0
H2 H+1 0.326 0.363 0.042 1 0.0
H4 H+1 0.218 0.379 0.202 1 0.0
C2 C+4 0.24565 0.30815 0.12636 1 0.0
H6 H+1 0.258 -0.186 0.2 1 0.0
C1 C+4 0.2181 0.5906 0.06324 1 0.0
H3 H+1 0.155 0.563 0.133 1 0.0
N3 N-3 0.22233 0.27007 0.17714 1 0.0
O2 O-2 0.30602 0.19572 0.10159 1 0.0
H1 H+1 0.322 0.585 0.002 1 0.0
H5 H+1 0.248 -0.055 0.141 1 0.0
N2 N-3 0.19177 0.4906 0.10775 1 0.0
O1 O-2 0.16373 0.7565 0.05613 1 0.0
O3 O-2 0.25023 0.09878 0.25673 1 0.0
N4 N-3 0.2547 -0.05663 0.17821 1 0.0
